data_7229791
loop_
_publ_author_name
'Dhingra, Shallu'
'Barman, Dibya Jyoti'
'Yadav, Hare Ram'
'Eyyathiyil, Jusaina'
'Bhowmik, Prasanta'
'Kaur, Parmeet'
'Adhikari, Debashis'
'Roy Choudhury, Angshuman'

_publ_section_title
;
 Structural and computational understanding of weak interactions in
 &#x201C;bridge-flipped&#x201D; isomeric
 tetrafluoro-bis-benzylideneanilines
;
_journal_issue 6
_journal_name_full CrystEngComm
_journal_page_first 716
_journal_paper_doi 10.1039/C7CE01872J
_journal_volume 20
_journal_year 2018
_chemical_formula_moiety 'C20 H14 F2 N2'
_chemical_formula_sum 'C20 H14 F2 N2'
_chemical_formula_weight 320.33
_space_group_crystal_system monoclinic
_space_group_IT_number 14
_space_group_name_Hall '-P 2ybc'
_space_group_name_H-M_alt 'P 1 21/c 1'
_symmetry_space_group_name_Hall '-P 2ybc'
_symmetry_space_group_name_H-M 'P 1 21/c 1'
_atom_sites_solution_hydrogens geom
_atom_sites_solution_primary dual
_audit_creation_date 2016-12-26
_audit_creation_method
;
Olex2 1.2
(compiled 2016.11.30 svn.r3356 for OlexSys, GUI svn.r5269)
;
_audit_update_record
;
2017-07-17 deposited with the CCDC.
2017-12-26 downloaded from the CCDC.
;
_cell_angle_alpha 90
_cell_angle_beta 104.659(8)
_cell_angle_gamma 90
_cell_formula_units_Z 2
_cell_length_a 6.9111(5)
_cell_length_b 11.5037(9)
_cell_length_c 10.0653(7)
_cell_measurement_reflns_used 2262
_cell_measurement_temperature 100.0
_cell_measurement_theta_max 32.9320
_cell_measurement_theta_min 2.7130
_cell_volume 774.18(10)
_computing_cell_refinement 'CrysAlisPro 1.171.39.7f (Rigaku OD, 2015)'
_computing_data_collection 'CrysAlisPro 1.171.39.7f (Rigaku OD, 2015)'
_computing_data_reduction 'CrysAlisPro 1.171.39.7f (Rigaku OD, 2015)'
_computing_molecular_graphics 'Olex2 (Dolomanov et al., 2009)'
_computing_publication_material 'Olex2 (Dolomanov et al., 2009)'
_computing_structure_refinement 'XL (Sheldrick, 2008)'
_computing_structure_solution 'XT (Sheldrick, 2015)'
_diffrn_ambient_temperature 100.0
_diffrn_detector 'CCD plate'
_diffrn_measured_fraction_theta_full 0.998
_diffrn_measured_fraction_theta_max 0.9189
_diffrn_measurement_details
;
List of Runs (angles in degrees, time in seconds):

  # Type    Start    End  Width  t~exp~   \w     \q     \k     \f   Frames
#--------------------------------------------------------------------------
  1  \w    -69.00 119.70   0.30   10.00    --   29.89  54.00 120.00  629
  2  \w    -69.00  90.90   0.30   10.00    --   29.89  54.00   0.00  533
;
_diffrn_measurement_device
;
XtaLABmini: Fixed Chi 2 circle
;
_diffrn_measurement_device_type 'XtaLAB Mini (ROW)'
_diffrn_measurement_method '\w scans'
_diffrn_orient_matrix_type 'CrysAlisPro convention (1999,Acta A55,543-557)'
_diffrn_orient_matrix_UB_11 -0.0909897000
_diffrn_orient_matrix_UB_12 0.0004620000
_diffrn_orient_matrix_UB_13 -0.0521947000
_diffrn_orient_matrix_UB_21 -0.0543377000
_diffrn_orient_matrix_UB_22 0.0042044000
_diffrn_orient_matrix_UB_23 0.0507707000
_diffrn_orient_matrix_UB_31 0.0042450000
_diffrn_orient_matrix_UB_32 0.0615396000
_diffrn_orient_matrix_UB_33 -0.0030585000
_diffrn_radiation_monochromator graphite
_diffrn_radiation_probe x-ray
_diffrn_radiation_type 'Mo K\a'
_diffrn_radiation_wavelength 0.71073
_diffrn_reflns_av_R_equivalents 0.0768
_diffrn_reflns_av_unetI/netI 0.0797
_diffrn_reflns_Laue_measured_fraction_full 0.998
_diffrn_reflns_Laue_measured_fraction_max 0.919
_diffrn_reflns_limit_h_max 9
_diffrn_reflns_limit_h_min -7
_diffrn_reflns_limit_k_max 15
_diffrn_reflns_limit_k_min -16
_diffrn_reflns_limit_l_max 13
_diffrn_reflns_limit_l_min -15
_diffrn_reflns_number 6483
_diffrn_reflns_point_group_measured_fraction_full 0.998
_diffrn_reflns_point_group_measured_fraction_max 0.919
_diffrn_reflns_theta_full 25.000
_diffrn_reflns_theta_max 32.935
_diffrn_reflns_theta_min 2.741
_diffrn_source 'fine-focus sealed X-ray tube'
_diffrn_source_type 'Enhance (Mo) X-ray Source'
_exptl_absorpt_coefficient_mu 0.098
_exptl_absorpt_correction_T_max 1.00000
_exptl_absorpt_correction_T_min 0.24916
_exptl_absorpt_correction_type multi-scan
_exptl_absorpt_process_details
;
CrysAlisPro 1.171.39.7f (Rigaku Oxford Diffraction, 2015)
Empirical absorption correction using spherical harmonics,
 implemented in SCALE3 ABSPACK scaling algorithm.
;
_exptl_crystal_colour 'clear light yellow'
_exptl_crystal_colour_lustre clear
_exptl_crystal_colour_modifier light
_exptl_crystal_colour_primary yellow
_exptl_crystal_density_diffrn 1.374
_exptl_crystal_description block
_exptl_crystal_F_000 332
_exptl_crystal_size_max 0.27
_exptl_crystal_size_mid 0.2
_exptl_crystal_size_min 0.18
_refine_diff_density_max 0.728
_refine_diff_density_min -0.570
_refine_diff_density_rms 0.108
_refine_ls_extinction_coef 0.010(8)
_refine_ls_extinction_expression Fc^*^=kFc[1+0.001xFc^2^\l^3^/sin(2\q)]^-1/4^
_refine_ls_extinction_method SHELXL
_refine_ls_goodness_of_fit_ref 1.020
_refine_ls_hydrogen_treatment constr
_refine_ls_matrix_type full
_refine_ls_number_parameters 110
_refine_ls_number_reflns 2674
_refine_ls_number_restraints 0
_refine_ls_restrained_S_all 1.020
_refine_ls_R_factor_all 0.1126
_refine_ls_R_factor_gt 0.0857
_refine_ls_shift/su_max 0.000
_refine_ls_shift/su_mean 0.000
_refine_ls_structure_factor_coef Fsqd
_refine_ls_weighting_details 'w=1/[\s^2^(Fo^2^)+(0.1618P)^2^] where P=(Fo^2^+2Fc^2^)/3'
_refine_ls_weighting_scheme calc
_refine_ls_wR_factor_gt 0.2189
_refine_ls_wR_factor_ref 0.2711
_reflns_Friedel_coverage 0.000
_reflns_number_gt 1693
_reflns_number_total 2674
_reflns_threshold_expression 'I > 2\s(I)'
_cod_data_source_file c7ce01872j2.cif
_cod_data_source_block 12
_cod_depositor_comments 'Adding full bibliography for 7229788--7229798.cif.'
_cod_database_code 7229791
_shelxl_version_number 2013-4
_chemical_oxdiff_formula 'C20 H14 N2 F2'
_shelx_space_group_comment
;
The symmetry employed for this shelxl refinement is uniquely defined
by the following loop, which should always be used as a source of
symmetry information in preference to the above space-group names.
They are only intended as comments.
;
_reflns_odcompleteness_completeness 91.85
_reflns_odcompleteness_iscentric 1
_reflns_odcompleteness_theta 32.86
_olex2_refinement_description
;
1. Fixed Uiso
 At 1.2 times of:
  All C(H) groups
2.a Aromatic/amide H refined with riding coordinates:
 C10(H10), C9(H9), C7(H7), C1(H1), C4(H4), C5(H5), C6(H6)
;
_olex2_submission_special_instructions 'No special instructions were received'
_oxdiff_exptl_absorpt_empirical_details
;
Empirical correction (ABSPACK) includes:
- Absorption correction using spherical harmonics
- Frame scaling
- Detector area scaling
;
_oxdiff_exptl_absorpt_empirical_full_max 3.251
_oxdiff_exptl_absorpt_empirical_full_min 0.440

loop_
_space_group_symop_operation_xyz
'x, y, z'
'-x, y+1/2, -z+1/2'
'-x, -y, -z'
'x, -y-1/2, z-1/2'

loop_
_atom_site_label
_atom_site_type_symbol
_atom_site_fract_x
_atom_site_fract_y
_atom_site_fract_z
_atom_site_U_iso_or_equiv
_atom_site_adp_type
_atom_site_occupancy
_atom_site_site_symmetry_order
_atom_site_calc_flag
_atom_site_refinement_flags_posn
F1 F 0.15178(16) 0.67792(9) 0.42178(10) 0.0368(4) Uani 1 1 d .
N1 N 0.36600(19) 0.43989(13) 0.72029(12) 0.0269(4) Uani 1 1 d .
C10 C 0.4531(2) 0.60581(15) 1.05031(14) 0.0265(4) Uani 1 1 d .
H10 H 0.4217 0.6786 1.0843 0.032 Uiso 1 1 calc R
C8 C 0.4290(2) 0.47424(14) 0.85940(15) 0.0257(4) Uani 1 1 d .
C2 C 0.2444(2) 0.48332(15) 0.48215(14) 0.0255(4) Uani 1 1 d .
C9 C 0.3815(2) 0.57997(15) 0.91176(14) 0.0274(4) Uani 1 1 d .
H9 H 0.2997 0.6346 0.8521 0.033 Uiso 1 1 calc R
C3 C 0.1712(2) 0.56689(15) 0.38154(15) 0.0275(4) Uani 1 1 d .
C7 C 0.2602(3) 0.37017(15) 0.43662(16) 0.0292(4) Uani 1 1 d .
H7 H 0.3092 0.3107 0.5020 0.035 Uiso 1 1 calc R
C1 C 0.3088(2) 0.51618(15) 0.62685(15) 0.0258(4) Uani 1 1 d .
H1 H 0.3080 0.5958 0.6517 0.031 Uiso 1 1 calc R
C4 C 0.1155(2) 0.54212(17) 0.24256(15) 0.0316(4) Uani 1 1 d .
H4 H 0.0653 0.6013 0.1771 0.038 Uiso 1 1 calc R
C5 C 0.1348(3) 0.42900(18) 0.20135(15) 0.0329(4) Uani 1 1 d .
H5 H 0.0993 0.4103 0.1063 0.039 Uiso 1 1 calc R
C6 C 0.2057(3) 0.34226(17) 0.29759(17) 0.0330(4) Uani 1 1 d .
H6 H 0.2170 0.2645 0.2686 0.040 Uiso 1 1 calc R

loop_
_atom_site_aniso_label
_atom_site_aniso_U_11
_atom_site_aniso_U_22
_atom_site_aniso_U_33
_atom_site_aniso_U_23
_atom_site_aniso_U_13
_atom_site_aniso_U_12
F1 0.0489(7) 0.0336(7) 0.0252(5) 0.0010(4) 0.0041(5) 0.0013(4)
N1 0.0302(7) 0.0346(8) 0.0146(5) -0.0014(5) 0.0033(5) 0.0005(5)
C10 0.0309(8) 0.0307(8) 0.0171(6) -0.0008(5) 0.0044(6) 0.0011(6)
C8 0.0291(7) 0.0320(9) 0.0146(6) -0.0003(5) 0.0032(5) -0.0013(6)
C2 0.0262(7) 0.0344(9) 0.0152(6) -0.0010(5) 0.0039(5) -0.0025(6)
C9 0.0317(8) 0.0324(9) 0.0163(6) 0.0011(6) 0.0029(6) 0.0013(6)
C3 0.0280(7) 0.0337(9) 0.0197(6) -0.0018(6) 0.0038(6) -0.0022(6)
C7 0.0334(8) 0.0341(9) 0.0186(7) -0.0025(6) 0.0040(6) -0.0006(6)
C1 0.0276(7) 0.0321(9) 0.0164(6) -0.0017(5) 0.0034(5) -0.0024(6)
C4 0.0319(8) 0.0448(10) 0.0160(6) 0.0033(6) 0.0023(6) -0.0009(7)
C5 0.0326(8) 0.0478(11) 0.0167(6) -0.0040(6) 0.0034(6) -0.0024(7)
C6 0.0357(9) 0.0390(10) 0.0232(8) -0.0076(6) 0.0053(7) -0.0017(7)

loop_
_atom_type_symbol
_atom_type_description
_atom_type_scat_dispersion_real
_atom_type_scat_dispersion_imag
_atom_type_scat_source
C C 0.0033 0.0016 'International Tables Vol C Tables 4.2.6.8 and 6.1.1.4'
H H 0.0000 0.0000 'International Tables Vol C Tables 4.2.6.8 and 6.1.1.4'
N N 0.0061 0.0033 'International Tables Vol C Tables 4.2.6.8 and 6.1.1.4'
F F 0.0171 0.0103 'International Tables Vol C Tables 4.2.6.8 and 6.1.1.4'

loop_
_geom_angle_atom_site_label_1
_geom_angle_atom_site_label_2
_geom_angle_atom_site_label_3
_geom_angle
_geom_angle_site_symmetry_1
_geom_angle_site_symmetry_3
C1 N1 C8 119.94(15) . .
C8 C10 H10 119.6 3_667 .
C9 C10 H10 119.6 . .
C9 C10 C8 120.76(16) . 3_667
C10 C8 N1 116.21(15) 3_667 .
C9 C8 N1 125.03(14) . .
C9 C8 C10 118.76(13) . 3_667
C3 C2 C1 120.56(15) . .
C7 C2 C3 116.69(14) . .
C7 C2 C1 122.69(15) . .
C10 C9 C8 120.47(15) . .
C10 C9 H9 119.8 . .
C8 C9 H9 119.8 . .
F1 C3 C2 118.49(14) . .
F1 C3 C4 118.20(15) . .
C4 C3 C2 123.31(17) . .
C2 C7 H7 119.2 . .
C6 C7 C2 121.50(16) . .
C6 C7 H7 119.2 . .
N1 C1 C2 121.14(16) . .
N1 C1 H1 119.4 . .
C2 C1 H1 119.4 . .
C3 C4 H4 120.9 . .
C5 C4 C3 118.30(16) . .
C5 C4 H4 120.9 . .
C4 C5 H5 119.7 . .
C4 C5 C6 120.67(15) . .
C6 C5 H5 119.7 . .
C7 C6 H6 120.2 . .
C5 C6 C7 119.53(17) . .
C5 C6 H6 120.2 . .

loop_
_geom_bond_atom_site_label_1
_geom_bond_atom_site_label_2
_geom_bond_distance
_geom_bond_site_symmetry_2
F1 C3 1.357(2) .
N1 C8 1.4135(18) .
N1 C1 1.274(2) .
C10 H10 0.9500 .
C10 C8 1.401(2) 3_667
C10 C9 1.3887(19) .
C8 C10 1.401(2) 3_667
C8 C9 1.397(2) .
C2 C3 1.395(2) .
C2 C7 1.393(2) .
C2 C1 1.461(2) .
C9 H9 0.9500 .
C3 C4 1.383(2) .
C7 H7 0.9500 .
C7 C6 1.392(2) .
C1 H1 0.9500 .
C4 H4 0.9500 .
C4 C5 1.382(3) .
C5 H5 0.9500 .
C5 C6 1.391(3) .
C6 H6 0.9500 .

loop_
_geom_torsion_atom_site_label_1
_geom_torsion_atom_site_label_2
_geom_torsion_atom_site_label_3
_geom_torsion_atom_site_label_4
_geom_torsion
_geom_torsion_site_symmetry_1
_geom_torsion_site_symmetry_4
F1 C3 C4 C5 -179.88(13) . .
N1 C8 C9 C10 -179.31(15) . .
C10 C8 C9 C10 1.1(3) 3_667 .
C8 N1 C1 C2 179.50(14) . .
C8 C10 C9 C8 -1.2(3) 3_667 .
C2 C3 C4 C5 -0.5(3) . .
C2 C7 C6 C5 0.3(3) . .
C3 C2 C7 C6 0.1(3) . .
C3 C2 C1 N1 176.29(15) . .
C3 C4 C5 C6 0.9(3) . .
C7 C2 C3 F1 179.39(14) . .
C7 C2 C3 C4 0.0(3) . .
C7 C2 C1 N1 -6.6(3) . .
C1 N1 C8 C10 -160.34(15) . 3_667
C1 N1 C8 C9 20.1(3) . .
C1 C2 C3 F1 -3.3(2) . .
C1 C2 C3 C4 177.31(15) . .
C1 C2 C7 C6 -177.16(15) . .
C4 C5 C6 C7 -0.8(3) . .
